data_9015354
loop_
_publ_author_name
'Chiadmi, M.'
'Vicat, J.'
'Tran Qui, D.'
'Boudjada, A.'

_publ_section_title
;
 Structure de l'orthophosphate acide de thallium a valence mixte,
 (Tl3 (Tl0.5 (H3 O)0.5) H14 (P O4)8) (H2 O)4
 _cod_database_code 1008945
;
_journal_name_full 'Acta Crystallographica, Section C'
_journal_page_first 811
_journal_page_last 814
_journal_paper_doi 10.1107/S0108270185005613
_journal_volume 41
_journal_year 1985
_chemical_formula_sum 'O36.5 P8 Tl3.5'
_space_group_IT_number 2
_symmetry_space_group_name_Hall '-P 1'
_symmetry_space_group_name_H-M 'P -1'
_cell_angle_alpha 90.14
_cell_angle_beta 90.01
_cell_angle_gamma 119.46
_cell_length_a 9.820
_cell_length_b 9.973
_cell_length_c 17.87
_cell_formula_units_Z 2
_cell_volume 1523.801
_database_code_amcsd 0016809
_exptl_crystal_density_diffrn 3.372
_cod_duplicate_entry 1008945
_cod_original_formula_sum 'Tl3.5 P8 O36.5'
_cod_database_code 9015354
_amcsd_formula_title 'H23.5 O36.5 P8 Tl3.5'

loop_
_space_group_symop_operation_xyz
x,y,z
-x,-y,-z

loop_
_atom_site_label
_atom_site_fract_x
_atom_site_fract_y
_atom_site_fract_z
_atom_site_occupancy
Tl1 0.66340 0.00010 0.25013 1.00000
Tl2 0.81250 0.57590 0.24197 1.00000
Tl3 0.23670 0.42420 0.25821 1.00000
Tl4 0.24070 0.00010 0.25006 0.50000
P1 0.11530 0.64220 0.36060 1.00000
P2 0.35910 0.74970 0.13990 1.00000
P3 0.99680 0.10810 0.36410 1.00000
P4 0.47340 0.35790 0.14000 1.00000
P5 0.88920 0.89240 0.13660 1.00000
P6 0.57870 0.67560 0.34750 1.00000
P7 0.60930 0.25000 0.36090 1.00000
P8 0.90330 0.32480 0.15200 1.00000
O1 0.13200 0.50300 0.34000 1.00000
O2 0.03500 0.68900 0.30300 1.00000
O3 0.03300 0.61500 0.43600 1.00000
O4 0.27400 0.78500 0.38000 1.00000
O5 0.43600 0.75900 0.06500 1.00000
O6 0.19700 0.73400 0.11700 1.00000
O7 0.44900 0.90100 0.18300 1.00000
O8 0.34200 0.61000 0.17400 1.00000
O9 0.98900 0.95200 0.37000 1.00000
O10 0.01600 0.16800 0.44500 1.00000
O11 0.14800 0.21100 0.32200 1.00000
O12 0.85100 0.09200 0.33300 1.00000
O13 0.62700 0.49600 0.15700 1.00000
O14 0.48400 0.20800 0.12200 1.00000
O15 0.34700 0.31000 0.19700 1.00000
O16 0.41800 0.38600 0.06300 1.00000
O17 0.85000 0.83600 0.05300 1.00000
O18 0.93300 0.78600 0.17400 1.00000
O19 0.04400 0.05100 0.13300 1.00000
O20 0.75500 0.90400 0.16600 1.00000
O21 0.44900 0.50900 0.33000 1.00000
O22 0.53200 0.79100 0.32300 1.00000
O23 0.73800 0.70500 0.31700 1.00000
O24 0.59600 0.69700 0.43500 1.00000
O25 0.54600 0.09900 0.31800 1.00000
O26 0.67500 0.23900 0.43700 1.00000
O27 0.73200 0.39200 0.32300 1.00000
O28 0.46400 0.26400 0.38500 1.00000
O29 0.94100 0.49100 0.16900 1.00000
O30 0.02700 0.29000 0.18700 1.00000
O31 0.73800 0.20700 0.17900 1.00000
O32 0.90100 0.30500 0.06600 1.00000
O33 0.29100 0.01200 0.99800 1.00000
O34 0.28500 0.99200 0.49800 1.00000
O35 0.18000 0.44600 0.99900 1.00000
O36 0.26200 0.44400 0.50300 1.00000
O37 0.24070 0.00010 0.25006 0.50000

loop_
_cod_related_entry_id
_cod_related_entry_database
_cod_related_entry_code
1 AMCSD 0016809
